data_7121576
loop_
_publ_author_name
'Fernandez-Bartolom\'e, Estefania'
'Santos, Jose'
'Khodabakhshi, Saeed'
'McCormick, Laura J.'
'Teat, Simon'
'S\'aenz de Pipa\'on, Cristina'
'Galan-Mascaros, Jose'
'Mart\'in, Nazario'
'Sanchez Costa, Jose'

_publ_section_title
;
 A Robust and Unique Iron(II) Mosaic-like MOF Architecture
;
_journal_name_full 'Chemical Communications'
_journal_paper_doi 10.1039/C8CC01561A
_journal_year 2018
_chemical_formula_sum 'C72 H60 B3 F15 Fe3 N48'
_chemical_formula_weight 2082.66
_space_group_crystal_system tetragonal
_space_group_IT_number 130
_space_group_name_Hall '-P 4a 2ac'
_space_group_name_H-M_alt 'P 4/n c c'
_symmetry_space_group_name_Hall '-P 4a 2ac'
_symmetry_space_group_name_H-M 'P 4/n c c :2'
_atom_sites_solution_hydrogens geom
_atom_sites_solution_primary 'dual space'
_atom_sites_solution_secondary difmap
_audit_creation_method SHELXL-2014/6
_audit_update_record
;
2018-02-22 deposited with the CCDC.
2018-04-30 downloaded from the CCDC.
;
_cell_angle_alpha 90
_cell_angle_beta 90
_cell_angle_gamma 90
_cell_formula_units_Z 4
_cell_length_a 19.9412(9)
_cell_length_b 19.9412(9)
_cell_length_c 24.1342(15)
_cell_measurement_reflns_used 9241
_cell_measurement_temperature 100(2)
_cell_measurement_theta_max 33.61
_cell_measurement_theta_min 2.49
_cell_volume 9597.0(9)
_computing_cell_refinement 'SAINT V8.38A Bruker-AXS, Madison WI'
_computing_data_collection 'Bruker APEX3 Bruker-AXS, Madison WI'
_computing_data_reduction 'SAINT V8.38A Bruker-AXS, Madison WI'
_computing_structure_refinement 'SHELXL-2014/6 (Sheldrick, 2014)'
_computing_structure_solution 'SHELXT 2014/5 Bruker-AXS, Madison WI'
_diffrn_ambient_temperature 100(2)
_diffrn_detector_area_resol_mean 10.42
_diffrn_measured_fraction_theta_full 0.999
_diffrn_measured_fraction_theta_max 0.999
_diffrn_measurement_device_type 'Bruker D8 with PHOTON 100 detector'
_diffrn_measurement_method '\f and \w shutterless scans'
_diffrn_radiation_type synchrotron
_diffrn_radiation_wavelength 0.7749
_diffrn_reflns_av_R_equivalents 0.0335
_diffrn_reflns_av_unetI/netI 0.0168
_diffrn_reflns_Laue_measured_fraction_full 0.999
_diffrn_reflns_Laue_measured_fraction_max 0.999
_diffrn_reflns_limit_h_max 28
_diffrn_reflns_limit_h_min -28
_diffrn_reflns_limit_k_max 28
_diffrn_reflns_limit_k_min -28
_diffrn_reflns_limit_l_max 34
_diffrn_reflns_limit_l_min -34
_diffrn_reflns_number 118782
_diffrn_reflns_point_group_measured_fraction_full 0.999
_diffrn_reflns_point_group_measured_fraction_max 0.999
_diffrn_reflns_theta_full 27.706
_diffrn_reflns_theta_max 33.636
_diffrn_reflns_theta_min 2.151
_diffrn_source
;
Advanced Light Source, station 11.3.1
;
_exptl_absorpt_coefficient_mu 0.683
_exptl_absorpt_correction_T_max 0.947
_exptl_absorpt_correction_T_min 0.818
_exptl_absorpt_correction_type multi-scan
_exptl_absorpt_process_details 'SADABS-2016/2 - Bruker AXS, Madison WI'
_exptl_crystal_colour orange
_exptl_crystal_density_diffrn 1.441
_exptl_crystal_description block
_exptl_crystal_F_000 4224
_exptl_crystal_size_max 0.130
_exptl_crystal_size_mid 0.120
_exptl_crystal_size_min 0.080
_refine_diff_density_max 1.603
_refine_diff_density_min -1.729
_refine_diff_density_rms 0.193
_refine_ls_extinction_coef 0.0048(16)
_refine_ls_extinction_expression Fc^*^=kFc[1+0.001xFc^2^\l^3^/sin(2\q)]^-1/4^
_refine_ls_extinction_method SHELXL
_refine_ls_goodness_of_fit_ref 2.717
_refine_ls_hydrogen_treatment constr
_refine_ls_matrix_type full
_refine_ls_number_parameters 439
_refine_ls_number_reflns 7361
_refine_ls_number_restraints 108
_refine_ls_restrained_S_all 2.711
_refine_ls_R_factor_all 0.1508
_refine_ls_R_factor_gt 0.1301
_refine_ls_shift/su_max 0.000
_refine_ls_shift/su_mean 0.000
_refine_ls_structure_factor_coef Fsqd
_refine_ls_weighting_details 'w=1/[\s^2^(Fo^2^)+(0.2000P)^2^] where P=(Fo^2^+2Fc^2^)/3'
_refine_ls_weighting_scheme calc
_refine_ls_wR_factor_gt 0.4997
_refine_ls_wR_factor_ref 0.5509
_reflns_Friedel_coverage 0.000
_reflns_number_gt 5653
_reflns_number_total 7361
_reflns_threshold_expression 'I > 2\s(I)'
_cod_data_source_file c8cc01561a2.cif
_cod_data_source_block EFB57_a
_cod_original_cell_volume 9597.0(11)
_cod_database_code 7121576
_shelx_space_group_comment
;
The symmetry employed for this shelxl refinement is uniquely defined
by the following loop, which should always be used as a source of
symmetry information in preference to the above space-group names.
They are only intended as comments.
;
_shelx_estimated_absorpt_t_min 0.916
_shelx_estimated_absorpt_t_max 0.947
_shelxl_version_number 2014/6

loop_
_space_group_symop_operation_xyz
'x, y, z'
'-x+1/2, -y+1/2, z'
'-y+1/2, x, z'
'y, -x+1/2, z'
'-x, y+1/2, -z+1/2'
'x+1/2, -y, -z+1/2'
'y+1/2, x+1/2, -z+1/2'
'-y, -x, -z+1/2'
'-x, -y, -z'
'x-1/2, y-1/2, -z'
'y-1/2, -x, -z'
'-y, x-1/2, -z'
'x, -y-1/2, z-1/2'
'-x-1/2, y, z-1/2'
'-y-1/2, -x-1/2, z-1/2'
'y, x, z-1/2'

loop_
_atom_site_label
_atom_site_type_symbol
_atom_site_fract_x
_atom_site_fract_y
_atom_site_fract_z
_atom_site_U_iso_or_equiv
_atom_site_adp_type
_atom_site_occupancy
_atom_site_site_symmetry_order
_atom_site_calc_flag
_atom_site_refinement_flags_posn
_atom_site_refinement_flags_adp
_atom_site_refinement_flags_occupancy
_atom_site_disorder_assembly
_atom_site_disorder_group
C1 C 0.6323(2) 0.6747(2) 0.57047(15) 0.0386(9) Uani 1 1 d . . . . .
H1 H 0.6637 0.6531 0.5469 0.046 Uiso 1 1 calc R U . . .
C2 C 0.5394(2) 0.7087(3) 0.6076(2) 0.0530(12) Uani 1 1 d . . . . .
H2 H 0.4931 0.7151 0.6149 0.064 Uiso 1 1 calc R U . . .
N4_1 N 0.5222(3) 0.6370(3) 0.5291(2) 0.0460(13) Uani 0.739(4) 1 d D . P A 1
C3_1 C 0.5531(3) 0.5975(3) 0.4974(2) 0.0398(11) Uani 0.739(4) 1 d D . P A 1
H3_1 H 0.6003 0.5925 0.5005 0.048 Uiso 0.739(4) 1 calc R U P A 1
C4_1 C 0.5156(2) 0.5593(3) 0.4556(2) 0.0446(13) Uani 0.739(4) 1 d D . P A 1
C5_1 C 0.4462(3) 0.5626(4) 0.4516(3) 0.0528(15) Uani 0.739(4) 1 d D . P A 1
H5_1 H 0.4218 0.5910 0.4759 0.063 Uiso 0.739(4) 1 calc R U P A 1
C6_1 C 0.4126(3) 0.5246(3) 0.4124(2) 0.0496(14) Uani 0.739(4) 1 d D . P A 1
H6_1 H 0.3652 0.5270 0.4095 0.059 Uiso 0.739(4) 1 calc R U P A 1
C7_1 C 0.4491(2) 0.4827(3) 0.3770(2) 0.0416(12) Uani 0.739(4) 1 d D . P A 1
C8_1 C 0.5192(3) 0.4796(3) 0.3811(2) 0.0450(12) Uani 0.739(4) 1 d D . P A 1
H8_1 H 0.5440 0.4515 0.3569 0.054 Uiso 0.739(4) 1 calc R U P A 1
C9_1 C 0.5519(3) 0.5177(3) 0.4205(2) 0.0465(13) Uani 0.739(4) 1 d D . P A 1
H9_1 H 0.5993 0.5154 0.4237 0.056 Uiso 0.739(4) 1 calc R U P A 1
C10_1 C 0.4134(3) 0.4425(3) 0.3361(2) 0.0411(13) Uani 0.739(4) 1 d D . P A 1
H10_1 H 0.3658 0.4402 0.3359 0.049 Uiso 0.739(4) 1 calc R U P A 1
N5_1 N 0.4481(3) 0.4105(4) 0.3007(2) 0.0421(13) Uani 0.739(4) 1 d D . P A 1
N4_2 N 0.5462(6) 0.6292(11) 0.5198(7) 0.0460(13) Uani 0.261(4) 1 d D . P A 2
C3_2 C 0.4839(5) 0.6250(7) 0.5115(5) 0.0398(11) Uani 0.261(4) 1 d D . P A 2
H3_2 H 0.4534 0.6492 0.5342 0.048 Uiso 0.261(4) 1 calc R U P A 2
C4_2 C 0.4591(5) 0.5823(7) 0.4663(5) 0.0446(13) Uani 0.261(4) 1 d D . P A 2
C5_2 C 0.3915(5) 0.5811(8) 0.4524(6) 0.0528(15) Uani 0.261(4) 1 d D . P A 2
H5_2 H 0.3610 0.6104 0.4706 0.063 Uiso 0.261(4) 1 calc R U P A 2
C6_2 C 0.3687(5) 0.5372(8) 0.4123(6) 0.0496(14) Uani 0.261(4) 1 d D . P A 2
H6_2 H 0.3220 0.5332 0.4053 0.059 Uiso 0.261(4) 1 calc R U P A 2
C7_2 C 0.4146(5) 0.4987(7) 0.3818(5) 0.0416(12) Uani 0.261(4) 1 d D . P A 2
C8_2 C 0.4829(5) 0.5014(7) 0.3950(5) 0.0450(12) Uani 0.261(4) 1 d D . P A 2
H8_2 H 0.5141 0.4735 0.3761 0.054 Uiso 0.261(4) 1 calc R U P A 2
C9_2 C 0.5048(5) 0.5449(8) 0.4359(6) 0.0465(13) Uani 0.261(4) 1 d D . P A 2
H9_2 H 0.5514 0.5493 0.4431 0.056 Uiso 0.261(4) 1 calc R U P A 2
C10_2 C 0.3890(7) 0.4566(9) 0.3372(7) 0.0411(13) Uani 0.261(4) 1 d D . P A 2
H10_2 H 0.3422 0.4558 0.3297 0.049 Uiso 0.261(4) 1 calc R U P A 2
N5_2 N 0.4284(8) 0.4212(10) 0.3083(8) 0.0421(13) Uani 0.261(4) 1 d D . P A 2
C11 C 0.4420(2) 0.3422(2) 0.22144(18) 0.0456(10) Uani 1 1 d . . . . .
H11 H 0.4884 0.3466 0.2131 0.055 Uiso 1 1 calc R U . . .
C12 C 0.3446(2) 0.3546(2) 0.26116(16) 0.0390(9) Uani 1 1 d . . . . .
H12 H 0.3098 0.3692 0.2851 0.047 Uiso 1 1 calc R U . . .
C13 C 0.6891(2) 0.61863(19) 0.90213(15) 0.0357(8) Uani 1 1 d . . . . .
H13 H 0.6565 0.6459 0.8843 0.043 Uiso 1 1 calc R U . . .
C14 C 0.7491(2) 0.5337(2) 0.92619(17) 0.0442(10) Uani 1 1 d . . . . .
H14 H 0.7666 0.4895 0.9282 0.053 Uiso 1 1 calc R U . . .
C15 C 0.6748(6) 0.4580(5) 0.8417(5) 0.044(3) Uani 0.5 1 d D . P B -1
H15 H 0.7061 0.4350 0.8645 0.053 Uiso 0.5 1 calc R U P B -1
C16 C 0.6383(5) 0.4221(5) 0.7964(5) 0.041(2) Uani 0.5 1 d D . P B -1
C17 C 0.5849(9) 0.4541(10) 0.7681(9) 0.029(3) Uani 0.5 1 d D . P B -1
H17 H 0.5714 0.4987 0.7763 0.035 Uiso 0.5 1 calc R U P B -1
C18 C 0.5537(11) 0.4157(12) 0.7278(11) 0.045(6) Uani 0.5 1 d D . P B -1
H18 H 0.5228 0.4376 0.7040 0.054 Uiso 0.5 1 calc R U P B -1
C19 C 0.5638(7) 0.3493(6) 0.7198(6) 0.055(3) Uani 0.5 1 d D . P B -1
C20 C 0.6159(10) 0.3215(8) 0.7475(9) 0.103(7) Uani 0.5 1 d D . P B -1
H20 H 0.6284 0.2771 0.7378 0.124 Uiso 0.5 1 calc R U P B -1
C21 C 0.6522(8) 0.3530(7) 0.7890(7) 0.080(5) Uani 0.5 1 d D . P B -1
H21 H 0.6843 0.3299 0.8110 0.096 Uiso 0.5 1 calc R U P B -1
C22 C 0.5292(6) 0.3109(6) 0.6752(5) 0.047(3) Uani 0.5 1 d D . P B -1
H22 H 0.5443 0.2674 0.6652 0.057 Uiso 0.5 1 calc R U P B -1
N1 N 0.64824(16) 0.71416(18) 0.61176(13) 0.0367(8) Uani 1 1 d . . . . .
N2 N 0.5886(2) 0.7363(2) 0.63576(16) 0.0483(9) Uani 1 1 d . . . . .
N3 N 0.56506(19) 0.6692(2) 0.56611(13) 0.0436(9) Uani 1 1 d D . . . .
N6 N 0.41039(19) 0.3738(2) 0.26386(13) 0.0454(9) Uani 1 1 d D . . . .
N7 N 0.33810(16) 0.31269(16) 0.21977(13) 0.0344(7) Uani 1 1 d . . . . .
N9 N 0.73015(17) 0.63934(17) 0.94121(12) 0.0359(7) Uani 1 1 d . . . . .
N8 N 0.39997(17) 0.30511(19) 0.19373(15) 0.0415(8) Uani 1 1 d . . . . .
N10 N 0.7694(2) 0.58344(19) 0.95686(16) 0.0435(8) Uani 1 1 d . . . . .
N11 N 0.69979(17) 0.55303(16) 0.89101(13) 0.0376(8) Uani 1 1 d . . . . .
N12 N 0.66284(17) 0.52084(18) 0.84914(14) 0.0404(8) Uani 1 1 d D . . . .
F1 F 0.7500 0.7500 0.7021(2) 0.0195(13) Uani 1 4 d S T P . .
F2 F 0.7500 0.7500 0.8686(2) 0.0191(13) Uani 1 4 d S T P . .
F3 F 0.7500 0.7500 1.0339(3) 0.0205(13) Uani 1 4 d S T P . .
Fe1 Fe 0.7500 0.7500 0.62159(5) 0.0184(5) Uani 1 4 d S T P . .
Fe2 Fe 0.7500 0.7500 0.78878(5) 0.0179(5) Uani 1 4 d S T P . .
Fe3 Fe 0.7500 0.7500 0.95293(6) 0.0196(5) Uani 1 4 d S T P . .
B1_3 B 0.6270(8) 0.3456(8) 0.1720(7) 0.103(7) Uiso 0.120(7) 1 d D . P C 4
F4_3 F 0.6718(12) 0.3986(11) 0.1644(14) 0.125(6) Uiso 0.120(7) 1 d D . P C 4
F5_3 F 0.6620(13) 0.2850(9) 0.1705(14) 0.114(5) Uiso 0.120(7) 1 d D . P C 4
F6_3 F 0.5790(11) 0.3464(17) 0.1300(8) 0.101(4) Uiso 0.120(7) 1 d D . P C 4
F7_3 F 0.5954(13) 0.3524(16) 0.2233(7) 0.091(4) Uiso 0.120(7) 1 d D . P C 4
B1_4 B 0.6694(6) 0.3610(6) 0.3802(5) 0.103(7) Uiso 0.204(8) 1 d D . P D 1
F4_4 F 0.7312(8) 0.3287(10) 0.3751(10) 0.125(6) Uiso 0.204(8) 1 d D . P D 1
F5_4 F 0.6179(9) 0.3138(9) 0.3771(10) 0.114(5) Uiso 0.204(8) 1 d D . P D 1
F6_4 F 0.6622(12) 0.4075(9) 0.3374(7) 0.101(4) Uiso 0.204(8) 1 d D . P D 1
F7_4 F 0.6664(11) 0.3940(9) 0.4311(6) 0.091(4) Uiso 0.204(8) 1 d D . P D 1
B1_5 B 0.6621(7) 0.3553(7) 0.3524(6) 0.103(7) Uiso 0.177(7) 1 d D . P E 2
F4_5 F 0.7020(10) 0.3035(9) 0.3318(10) 0.125(6) Uiso 0.177(7) 1 d D . P E 2
F5_5 F 0.6922(11) 0.3826(11) 0.3995(7) 0.114(5) Uiso 0.177(7) 1 d D . P E 2
F6_5 F 0.5990(8) 0.3301(11) 0.3662(10) 0.101(4) Uiso 0.177(7) 1 d D . P E 2
F7_5 F 0.6552(12) 0.4049(8) 0.3121(8) 0.091(4) Uiso 0.177(7) 1 d D . P E 2
B1_6 B 0.6239(7) 0.3714(7) 0.28326(13) 0.103(7) Uiso 0.082(6) 1 d D . P F 3
F4_6 F 0.6667(6) 0.3333(6) 0.2500 0.125(6) Uiso 0.164(11) 2 d DS . P F 3
F5_6 F 0.5859(6) 0.4141(6) 0.2500 0.114(5) Uiso 0.164(11) 2 d DS . P F 3
F6_6 F 0.6618(10) 0.4093(10) 0.3204(6) 0.101(4) Uiso 0.082(6) 1 d D . P F 3
F7_6 F 0.5813(10) 0.3288(10) 0.3127(8) 0.091(4) Uiso 0.082(6) 1 d D . P F 3
B1_7 B 0.6732(7) 0.3621(7) 0.3834(6) 0.103(7) Uiso 0.167(8) 1 d D . P G 5
F4_7 F 0.7076(13) 0.3790(14) 0.4317(7) 0.125(6) Uiso 0.167(8) 1 d D . P G 5
F5_7 F 0.6129(9) 0.3308(12) 0.3971(12) 0.114(5) Uiso 0.167(8) 1 d D . P G 5
F6_7 F 0.6601(14) 0.4201(9) 0.3529(10) 0.101(4) Uiso 0.167(8) 1 d D . P G 5
F7_7 F 0.7123(11) 0.3184(10) 0.3518(9) 0.091(4) Uiso 0.167(8) 1 d D . P G 5

loop_
_atom_site_aniso_label
_atom_site_aniso_U_11
_atom_site_aniso_U_22
_atom_site_aniso_U_33
_atom_site_aniso_U_23
_atom_site_aniso_U_13
_atom_site_aniso_U_12
C1 0.042(2) 0.0420(19) 0.0316(17) 0.0003(14) -0.0020(14) -0.0113(16)
C2 0.039(2) 0.067(3) 0.053(2) -0.017(2) 0.0013(17) -0.009(2)
N4_1 0.040(3) 0.054(3) 0.044(3) -0.0050(19) -0.010(2) -0.016(3)
C3_1 0.044(2) 0.044(3) 0.031(2) 0.0009(18) -0.0051(18) -0.012(2)
C4_1 0.056(3) 0.049(3) 0.029(2) 0.0040(19) -0.008(2) -0.022(2)
C5_1 0.051(3) 0.064(4) 0.044(3) -0.019(3) -0.003(2) -0.014(3)
C6_1 0.048(3) 0.056(3) 0.044(3) -0.014(2) -0.008(2) -0.014(3)
C7_1 0.048(3) 0.046(3) 0.031(2) -0.0027(18) -0.001(2) -0.010(2)
C8_1 0.045(3) 0.050(3) 0.040(3) -0.003(2) -0.003(2) -0.014(2)
C9_1 0.049(3) 0.055(3) 0.036(2) 0.001(2) -0.002(2) -0.016(2)
C10_1 0.046(4) 0.042(3) 0.034(2) -0.003(2) -0.005(3) -0.010(2)
N5_1 0.041(3) 0.051(3) 0.034(2) -0.0048(17) 0.002(2) -0.020(3)
N4_2 0.040(3) 0.054(3) 0.044(3) -0.0050(19) -0.010(2) -0.016(3)
C3_2 0.044(2) 0.044(3) 0.031(2) 0.0009(18) -0.0051(18) -0.012(2)
C4_2 0.056(3) 0.049(3) 0.029(2) 0.0040(19) -0.008(2) -0.022(2)
C5_2 0.051(3) 0.064(4) 0.044(3) -0.019(3) -0.003(2) -0.014(3)
C6_2 0.048(3) 0.056(3) 0.044(3) -0.014(2) -0.008(2) -0.014(3)
C7_2 0.048(3) 0.046(3) 0.031(2) -0.0027(18) -0.001(2) -0.010(2)
C8_2 0.045(3) 0.050(3) 0.040(3) -0.003(2) -0.003(2) -0.014(2)
C9_2 0.049(3) 0.055(3) 0.036(2) 0.001(2) -0.002(2) -0.016(2)
C10_2 0.046(4) 0.042(3) 0.034(2) -0.003(2) -0.005(3) -0.010(2)
N5_2 0.041(3) 0.051(3) 0.034(2) -0.0048(17) 0.002(2) -0.020(3)
C11 0.0376(19) 0.054(2) 0.045(2) 0.0077(17) 0.0011(15) -0.0066(17)
C12 0.0424(19) 0.0422(19) 0.0324(18) -0.0027(14) -0.0029(14) -0.0065(15)
C13 0.0414(18) 0.0336(16) 0.0320(16) 0.0002(12) 0.0033(13) -0.0064(14)
C14 0.046(2) 0.043(2) 0.043(2) -0.0021(16) -0.0037(15) 0.0029(15)
C15 0.034(5) 0.047(5) 0.051(6) -0.009(4) -0.002(4) -0.007(4)
C16 0.030(4) 0.045(5) 0.048(6) -0.018(4) -0.006(4) 0.000(4)
C17 0.028(6) 0.032(6) 0.027(5) -0.001(5) -0.003(4) -0.004(4)
C18 0.035(7) 0.060(11) 0.041(9) 0.008(6) 0.002(5) -0.012(6)
C19 0.068(8) 0.045(6) 0.052(7) 0.002(5) -0.005(5) -0.010(5)
C20 0.109(12) 0.070(9) 0.131(13) -0.062(10) -0.074(11) 0.056(9)
C21 0.085(9) 0.068(8) 0.088(9) -0.026(7) -0.052(8) 0.019(7)
C22 0.048(5) 0.038(5) 0.056(7) -0.003(4) -0.007(5) -0.002(4)
N1 0.0348(15) 0.0449(17) 0.0304(14) -0.0033(12) -0.0004(11) -0.0080(13)
N2 0.045(2) 0.060(2) 0.0402(18) -0.0113(16) -0.0003(15) -0.0066(17)
N3 0.0454(18) 0.052(2) 0.0329(16) -0.0054(13) -0.0068(13) -0.0147(15)
N6 0.0475(19) 0.056(2) 0.0327(15) 0.0005(13) -0.0090(13) -0.0160(16)
N7 0.0366(16) 0.0363(15) 0.0304(14) -0.0017(11) -0.0007(11) -0.0030(12)
N9 0.0403(16) 0.0375(15) 0.0299(14) 0.0045(11) 0.0022(12) -0.0042(12)
N8 0.0366(16) 0.0467(18) 0.0411(17) 0.0012(14) 0.0015(13) -0.0027(13)
N10 0.0440(18) 0.0426(19) 0.0439(19) 0.0028(14) -0.0028(14) -0.0012(15)
N11 0.0414(16) 0.0365(15) 0.0349(14) -0.0030(11) 0.0008(12) -0.0048(13)
N12 0.0413(16) 0.0461(17) 0.0337(15) -0.0036(12) 0.0010(12) -0.0081(14)
F1 0.0238(18) 0.0238(18) 0.011(3) 0.000 0.000 0.000
F2 0.0230(18) 0.0230(18) 0.011(3) 0.000 0.000 0.000
F3 0.0262(19) 0.0262(19) 0.009(2) 0.000 0.000 0.000
Fe1 0.0211(6) 0.0211(6) 0.0130(8) 0.000 0.000 0.000
Fe2 0.0202(6) 0.0202(6) 0.0133(8) 0.000 0.000 0.000
Fe3 0.0227(6) 0.0227(6) 0.0135(7) 0.000 0.000 0.000

loop_
_atom_type_symbol
_atom_type_description
_atom_type_scat_dispersion_real
_atom_type_scat_dispersion_imag
_atom_type_scat_source
C C 0.0040 0.0020 'Calculated using XDISP in WinGX (Farrugia, 1999)'
H H 0.0000 0.0000 'Calculated using XDISP in WinGX (Farrugia, 1999)'
B B 0.0020 0.0008 'Calculated using XDISP in WinGX (Farrugia, 1999)'
N N 0.0076 0.0040 'Calculated using XDISP in WinGX (Farrugia, 1999)'
F F 0.0211 0.0125 'Calculated using XDISP in WinGX (Farrugia, 1999)'
Fe Fe 0.3555 0.9930 'Calculated using XDISP in WinGX (Farrugia, 1999)'

loop_
_geom_angle_atom_site_label_1
_geom_angle_atom_site_label_2
_geom_angle_atom_site_label_3
_geom_angle
_geom_angle_site_symmetry_1
_geom_angle_site_symmetry_3
N1 C1 N3 110.5(4) . .
N1 C1 H1 124.8 . .
N3 C1 H1 124.8 . .
N2 C2 N3 109.9(4) . .
N2 C2 H2 125.1 . .
N3 C2 H2 125.1 . .
C3_1 N4_1 N3 112.2(5) . .
N4_1 C3_1 C4_1 119.5(4) . .
N4_1 C3_1 H3_1 120.2 . .
C4_1 C3_1 H3_1 120.2 . .
C9_1 C4_1 C5_1 120.4(5) . .
C9_1 C4_1 C3_1 117.6(4) . .
C5_1 C4_1 C3_1 121.9(4) . .
C6_1 C5_1 C4_1 120.1(5) . .
C6_1 C5_1 H5_1 119.9 . .
C4_1 C5_1 H5_1 119.9 . .
C5_1 C6_1 C7_1 119.5(5) . .
C5_1 C6_1 H6_1 120.2 . .
C7_1 C6_1 H6_1 120.2 . .
C6_1 C7_1 C8_1 120.1(5) . .
C6_1 C7_1 C10_1 119.3(4) . .
C8_1 C7_1 C10_1 120.7(4) . .
C9_1 C8_1 C7_1 119.7(5) . .
C9_1 C8_1 H8_1 120.2 . .
C7_1 C8_1 H8_1 120.2 . .
C8_1 C9_1 C4_1 120.1(5) . .
C8_1 C9_1 H9_1 119.9 . .
C4_1 C9_1 H9_1 119.9 . .
N5_1 C10_1 C7_1 117.8(5) . .
N5_1 C10_1 H10_1 121.1 . .
C7_1 C10_1 H10_1 121.1 . .
C10_1 N5_1 N6 113.9(5) . .
C3_2 N4_2 N3 114.9(10) . .
N4_2 C3_2 C4_2 119.1(7) . .
N4_2 C3_2 H3_2 120.4 . .
C4_2 C3_2 H3_2 120.4 . .
C9_2 C4_2 C5_2 120.1(6) . .
C9_2 C4_2 C3_2 118.9(6) . .
C5_2 C4_2 C3_2 121.0(6) . .
C6_2 C5_2 C4_2 119.9(6) . .
C6_2 C5_2 H5_2 120.1 . .
C4_2 C5_2 H5_2 120.1 . .
C5_2 C6_2 C7_2 120.0(6) . .
C5_2 C6_2 H6_2 120.0 . .
C7_2 C6_2 H6_2 120.0 . .
C8_2 C7_2 C6_2 119.5(6) . .
C8_2 C7_2 C10_2 122.1(7) . .
C6_2 C7_2 C10_2 118.3(7) . .
C9_2 C8_2 C7_2 119.5(6) . .
C9_2 C8_2 H8_2 120.2 . .
C7_2 C8_2 H8_2 120.2 . .
C8_2 C9_2 C4_2 120.5(6) . .
C8_2 C9_2 H9_2 119.8 . .
C4_2 C9_2 H9_2 119.8 . .
N5_2 C10_2 C7_2 120.7(9) . .
N5_2 C10_2 H10_2 119.7 . .
C7_2 C10_2 H10_2 119.7 . .
C10_2 N5_2 N6 127.4(11) . .
N8 C11 N6 110.6(4) . .
N8 C11 H11 124.7 . .
N6 C11 H11 124.7 . .
N7 C12 N6 108.1(4) . .
N7 C12 H12 126.0 . .
N6 C12 H12 126.0 . .
N9 C13 N11 110.3(4) . .
N9 C13 H13 124.8 . .
N11 C13 H13 124.8 . .
N10 C14 N11 111.4(4) . .
N10 C14 H14 124.3 . .
N11 C14 H14 124.3 . .
N12 C15 C16 118.5(10) . .
N12 C15 H15 120.7 . .
C16 C15 H15 120.7 . .
C17 C16 C21 121.6(11) . .
C17 C16 C15 120.1(10) . .
C21 C16 C15 117.5(9) . .
C18 C17 C16 115.3(13) . .
C18 C17 H17 122.4 . .
C16 C17 H17 122.4 . .
C19 C18 C17 125.0(13) . .
C19 C18 H18 117.5 . .
C17 C18 H18 117.5 . .
C18 C19 C20 116.4(15) . .
C18 C19 C22 122.5(13) . .
C20 C19 C22 120.1(10) . .
C19 C20 C21 124.9(11) . .
C19 C20 H20 117.6 . .
C21 C20 H20 117.6 . .
C20 C21 C16 115.4(11) . .
C20 C21 H21 122.3 . .
C16 C21 H21 122.3 . .
N12 C22 C19 119.0(10) 8_666 .
N12 C22 H22 120.5 8_666 .
C19 C22 H22 120.5 . .
C1 N1 N2 107.4(3) . .
C1 N1 Fe1 120.6(3) . .
N2 N1 Fe1 130.5(3) . .
C2 N2 N1 106.8(4) . .
C1 N3 C2 105.4(3) . .
C1 N3 N4_1 134.2(4) . .
C2 N3 N4_1 120.3(4) . .
C1 N3 N4_2 111.6(6) . .
C2 N3 N4_2 142.8(6) . .
C11 N6 C12 106.3(3) . .
C11 N6 N5_1 118.7(4) . .
C12 N6 N5_1 134.7(4) . .
C11 N6 N5_2 137.1(7) . .
C12 N6 N5_2 116.6(7) . .
C12 N7 N8 109.0(3) . .
C12 N7 Fe2 121.5(3) . 9_666
N8 N7 Fe2 127.8(2) . 9_666
C13 N9 N10 106.8(3) . .
C13 N9 Fe3 120.4(3) . .
N10 N9 Fe3 129.8(3) . .
C11 N8 N7 106.1(3) . .
C14 N10 N9 106.1(4) . .
C13 N11 C14 105.4(3) . .
C13 N11 N12 120.1(3) . .
C14 N11 N12 134.5(3) . .
C22 N12 C15 25.3(6) 8_666 .
C22 N12 N11 118.3(6) 8_666 .
C15 N12 N11 116.6(6) . .
Fe1 F1 Fe2 180.0 . .
Fe2 F2 Fe3 180.0 . .
Fe3 F3 Fe1 180.0 . 13_576
F1 Fe1 F3 180.0 . 13_575
F1 Fe1 N1 96.30(9) . .
F3 Fe1 N1 83.70(9) 13_575 .
F1 Fe1 N1 96.30(9) . 2_665
F3 Fe1 N1 83.70(9) 13_575 2_665
N1 Fe1 N1 167.40(18) . 2_665
F1 Fe1 N1 96.30(9) . 3_655
F3 Fe1 N1 83.70(9) 13_575 3_655
N1 Fe1 N1 89.31(2) . 3_655
N1 Fe1 N1 89.31(2) 2_665 3_655
F1 Fe1 N1 96.30(9) . 4_565
F3 Fe1 N1 83.70(9) 13_575 4_565
N1 Fe1 N1 89.31(2) . 4_565
N1 Fe1 N1 89.31(2) 2_665 4_565
N1 Fe1 N1 167.40(18) 3_655 4_565
F2 Fe2 F1 180.0 . .
F2 Fe2 N7 95.46(9) . 9_666
F1 Fe2 N7 84.54(9) . 9_666
F2 Fe2 N7 95.46(9) . 10_666
F1 Fe2 N7 84.54(9) . 10_666
N7 Fe2 N7 169.08(18) 9_666 10_666
F2 Fe2 N7 95.46(9) . 11_666
F1 Fe2 N7 84.54(9) . 11_666
N7 Fe2 N7 89.481(17) 9_666 11_666
N7 Fe2 N7 89.481(17) 10_666 11_666
F2 Fe2 N7 95.46(9) . 12_666
F1 Fe2 N7 84.54(9) . 12_666
N7 Fe2 N7 89.481(17) 9_666 12_666
N7 Fe2 N7 89.481(17) 10_666 12_666
N7 Fe2 N7 169.08(18) 11_666 12_666
F3 Fe3 F2 180.0 . .
F3 Fe3 N9 97.19(8) . 2_665
F2 Fe3 N9 82.81(8) . 2_665
F3 Fe3 N9 97.19(8) . 4_565
F2 Fe3 N9 82.81(8) . 4_565
N9 Fe3 N9 89.10(2) 2_665 4_565
F3 Fe3 N9 97.19(8) . 3_655
F2 Fe3 N9 82.81(8) . 3_655
N9 Fe3 N9 89.10(2) 2_665 3_655
N9 Fe3 N9 165.62(16) 4_565 3_655
F3 Fe3 N9 97.19(8) . .
F2 Fe3 N9 82.81(8) . .
N9 Fe3 N9 165.62(16) 2_665 .
N9 Fe3 N9 89.10(2) 4_565 .
N9 Fe3 N9 89.10(2) 3_655 .
F4_3 B1_3 F7_3 109.47(15) . .
F4_3 B1_3 F5_3 109.48(15) . .
F7_3 B1_3 F5_3 109.45(15) . .
F4_3 B1_3 F6_3 109.48(15) . .
F7_3 B1_3 F6_3 109.48(15) . .
F5_3 B1_3 F6_3 109.47(15) . .
F5_4 B1_4 F4_4 109.47(15) . .
F5_4 B1_4 F6_4 109.48(15) . .
F4_4 B1_4 F6_4 109.48(15) . .
F5_4 B1_4 F7_4 109.46(15) . .
F4_4 B1_4 F7_4 109.45(15) . .
F6_4 B1_4 F7_4 109.49(15) . .
F6_5 B1_5 F5_5 109.46(15) . .
F6_5 B1_5 F7_5 109.47(15) . .
F5_5 B1_5 F7_5 109.49(15) . .
F6_5 B1_5 F4_5 109.45(15) . .
F5_5 B1_5 F4_5 109.50(15) . .
F7_5 B1_5 F4_5 109.46(15) . .
F7_6 B1_6 F5_6 109.47(15) . .
F7_6 B1_6 F6_6 109.48(15) . .
F5_6 B1_6 F6_6 109.46(15) . .
F7_6 B1_6 F4_6 109.46(15) . .
F5_6 B1_6 F4_6 109.49(15) . .
F6_6 B1_6 F4_6 109.46(15) . .
F7_6 B1_6 B1_6 125.27(18) . 8_665
F5_6 B1_6 B1_6 54.75(8) . 8_665
F6_6 B1_6 B1_6 125.26(19) . 8_665
F4_6 B1_6 B1_6 54.74(8) . 8_665
B1_6 F4_6 B1_6 70.52(15) 8_665 .
B1_6 F5_6 B1_6 70.52(15) . 8_665
F5_7 B1_7 F4_7 109.48(15) . .
F5_7 B1_7 F7_7 109.46(15) . .
F4_7 B1_7 F7_7 109.47(15) . .
F5_7 B1_7 F6_7 109.49(15) . .
F4_7 B1_7 F6_7 109.47(15) . .
F7_7 B1_7 F6_7 109.46(15) . .

loop_
_geom_bond_atom_site_label_1
_geom_bond_atom_site_label_2
_geom_bond_distance
_geom_bond_site_symmetry_2
C1 N1 1.308(5) .
C1 N3 1.350(6) .
C1 H1 0.9500 .
C2 N2 1.313(6) .
C2 N3 1.373(6) .
C2 H2 0.9500 .
N4_1 C3_1 1.259(7) .
N4_1 N3 1.394(5) .
C3_1 C4_1 1.469(7) .
C3_1 H3_1 0.9500 .
C4_1 C9_1 1.387(6) .
C4_1 C5_1 1.388(6) .
C5_1 C6_1 1.387(6) .
C5_1 H5_1 0.9500 .
C6_1 C7_1 1.398(5) .
C6_1 H6_1 0.9500 .
C7_1 C8_1 1.402(5) .
C7_1 C10_1 1.458(6) .
C8_1 C9_1 1.381(5) .
C8_1 H8_1 0.9500 .
C9_1 H9_1 0.9500 .
C10_1 N5_1 1.269(8) .
C10_1 H10_1 0.9500 .
N5_1 N6 1.376(5) .
N4_2 C3_2 1.261(8) .
N4_2 N3 1.425(11) .
C3_2 C4_2 1.471(8) .
C3_2 H3_2 0.9500 .
C4_2 C9_2 1.387(6) .
C4_2 C5_2 1.389(6) .
C5_2 C6_2 1.383(6) .
C5_2 H5_2 0.9500 .
C6_2 C7_2 1.403(6) .
C6_2 H6_2 0.9500 .
C7_2 C8_2 1.401(6) .
C7_2 C10_2 1.456(7) .
C8_2 C9_2 1.384(6) .
C8_2 H8_2 0.9500 .
C9_2 H9_2 0.9500 .
C10_2 N5_2 1.267(9) .
C10_2 H10_2 0.9500 .
N5_2 N6 1.474(10) .
C11 N8 1.303(6) .
C11 N6 1.357(6) .
C11 H11 0.9500 .
C12 N7 1.309(5) .
C12 N6 1.367(5) .
C12 H12 0.9500 .
C13 N9 1.316(5) .
C13 N11 1.352(5) .
C13 H13 0.9500 .
C14 N10 1.302(6) .
C14 N11 1.355(5) .
C14 H14 0.9500 .
C15 N12 1.287(10) .
C15 C16 1.496(11) .
C15 H15 0.9500 .
C16 C17 1.416(13) .
C16 C21 1.417(13) .
C17 C18 1.386(10) .
C17 H17 0.9500 .
C18 C19 1.353(17) .
C18 H18 0.9500 .
C19 C20 1.353(16) .
C19 C22 1.491(13) .
C20 C21 1.387(10) .
C20 H20 0.9500 .
C21 H21 0.9500 .
C22 N12 1.272(10) 8_666
C22 H22 0.9500 .
N1 N2 1.394(5) .
N1 Fe1 2.164(3) .
N7 N8 1.393(5) .
N7 Fe2 2.166(3) 9_666
N9 N10 1.414(5) .
N9 Fe3 2.260(3) .
N11 N12 1.406(4) .
N12 C22 1.272(10) 8_666
F1 Fe1 1.943(6) .
F1 Fe2 2.092(6) .
F2 Fe2 1.927(6) .
F2 Fe3 2.035(5) .
F3 Fe3 1.953(6) .
F3 Fe1 2.117(6) 13_576
Fe1 F3 2.117(6) 13_575
Fe1 N1 2.164(3) 2_665
Fe1 N1 2.164(3) 3_655
Fe1 N1 2.164(3) 4_565
Fe2 N7 2.166(3) 9_666
Fe2 N7 2.166(3) 10_666
Fe2 N7 2.166(3) 11_666
Fe2 N7 2.166(3) 12_666
Fe3 N9 2.260(3) 2_665
Fe3 N9 2.260(3) 4_565
Fe3 N9 2.260(3) 3_655
B1_3 F4_3 1.395(4) .
B1_3 F7_3 1.395(4) .
B1_3 F5_3 1.395(4) .
B1_3 F6_3 1.395(4) .
B1_4 F5_4 1.395(4) .
B1_4 F4_4 1.395(4) .
B1_4 F6_4 1.395(4) .
B1_4 F7_4 1.395(4) .
B1_5 F6_5 1.395(4) .
B1_5 F5_5 1.395(4) .
B1_5 F7_5 1.395(4) .
B1_5 F4_5 1.395(4) .
B1_6 F7_6 1.395(4) .
B1_6 F5_6 1.395(4) .
B1_6 F6_6 1.395(4) .
B1_6 F4_6 1.395(4) .
B1_6 B1_6 1.611(6) 8_665
F4_6 B1_6 1.395(4) 8_665
F5_6 B1_6 1.395(4) 8_665
B1_7 F5_7 1.395(4) .
B1_7 F4_7 1.395(4) .
B1_7 F7_7 1.395(4) .
B1_7 F6_7 1.395(4) .
